data_7115573
loop_
_publ_author_name
'Lankani P. Wijesinghe'
'Buddhie S. Lankage'
'Gearoid M. O Maille'
'Sarath D. Perera'
'Deanne Nolan'
'Longsheng Wang'
'Sylvia M. Draper'

_publ_section_title
;
 Methoxy functionalisation: exerting synthetic control of the
 supramolecular and electronic structure of nitrogen-doped nanographenes
;
_journal_name_full Chem.Commun.
_journal_page_first 10637
_journal_paper_doi 10.1039/C4cc03577A
_journal_volume 50
_journal_year 2014
_chemical_formula_sum 'C59 H54 Cl0 Fe0 N2 O3'
_chemical_formula_weight 839.04
_chemical_name_systematic
; 
 ? 
;
_space_group_IT_number 14
_symmetry_cell_setting monoclinic
_symmetry_space_group_name_Hall '-P 2ybc'
_symmetry_space_group_name_H-M 'P 1 21/c 1'
_atom_sites_solution_hydrogens geom
_atom_sites_solution_primary direct
_atom_sites_solution_secondary difmap
_audit_creation_method SHELXL-97
_cell_angle_alpha 90.00
_cell_angle_beta 124.420(2)
_cell_angle_gamma 90.00
_cell_formula_units_Z 4
_cell_length_a 17.8254(6)
_cell_length_b 10.8398(4)
_cell_length_c 29.3462(9)
_cell_measurement_temperature 293(2)
_cell_volume 4677.6(3)
_computing_cell_refinement 'Bruker SMART'
_computing_data_reduction 'Bruker SAINT'
_computing_molecular_graphics 'Bruker SHELXTL'
_computing_publication_material 'Bruker SHELXTL'
_computing_structure_refinement 'SHELXL-97 (Sheldrick, 1997)'
_computing_structure_solution 'SHELXS-97 (Sheldrick, 1990)'
_diffrn_ambient_temperature 293(2)
_diffrn_measured_fraction_theta_full 0.933
_diffrn_measured_fraction_theta_max 0.933
_diffrn_radiation_monochromator graphite
_diffrn_radiation_source 'fine-focus sealed tube'
_diffrn_radiation_type CuK\a
_diffrn_radiation_wavelength 1.54178
_diffrn_reflns_av_R_equivalents 0.0359
_diffrn_reflns_av_sigmaI/netI 0.0503
_diffrn_reflns_limit_h_max 14
_diffrn_reflns_limit_h_min -19
_diffrn_reflns_limit_k_max 11
_diffrn_reflns_limit_k_min -10
_diffrn_reflns_limit_l_max 32
_diffrn_reflns_limit_l_min -23
_diffrn_reflns_number 15062
_diffrn_reflns_theta_full 58.40
_diffrn_reflns_theta_max 58.40
_diffrn_reflns_theta_min 3.65
_exptl_absorpt_coefficient_mu 0.564
_exptl_absorpt_correction_T_max 0.9563
_exptl_absorpt_correction_T_min 0.9151
_exptl_absorpt_correction_type multi-scan
_exptl_absorpt_process_details 'blessing, Acta Cryst. 1995(A51) 33-38'
_exptl_crystal_density_diffrn 1.191
_exptl_crystal_density_method 'not measured'
_exptl_crystal_F_000 1784
_exptl_crystal_size_max 0.16
_exptl_crystal_size_mid 0.14
_exptl_crystal_size_min 0.08
_platon_squeeze_details
;
;
_refine_diff_density_max 0.693
_refine_diff_density_min -0.358
_refine_diff_density_rms 0.061
_refine_ls_extinction_method none
_refine_ls_goodness_of_fit_ref 1.087
_refine_ls_hydrogen_treatment constr
_refine_ls_matrix_type full
_refine_ls_number_parameters 623
_refine_ls_number_reflns 6139
_refine_ls_number_restraints 21
_refine_ls_restrained_S_all 1.147
_refine_ls_R_factor_all 0.0802
_refine_ls_R_factor_gt 0.0681
_refine_ls_shift/su_max 0.003
_refine_ls_shift/su_mean 0.000
_refine_ls_structure_factor_coef Fsqd
_refine_ls_weighting_details 'calc w=1/[\s^2^(Fo^2^)+(0.1178P)^2^+1.9945P] where P=(Fo^2^+2Fc^2^)/3'
_refine_ls_weighting_scheme calc
_refine_ls_wR_factor_gt 0.1911
_refine_ls_wR_factor_ref 0.2003
_reflns_number_gt 4864
_reflns_number_total 6139
_reflns_threshold_expression >2sigma(I)
_cod_data_source_file c4cc03577a2.cif
_cod_data_source_block l
_cod_original_sg_symbol_H-M P21/c
_cod_database_code 7115573

loop_
_symmetry_equiv_pos_as_xyz
'x, y, z'
'-x, y+1/2, -z+1/2'
'-x, -y, -z'
'x, -y-1/2, z-1/2'

loop_
_atom_site_label
_atom_site_type_symbol
_atom_site_fract_x
_atom_site_fract_y
_atom_site_fract_z
_atom_site_U_iso_or_equiv
_atom_site_adp_type
_atom_site_occupancy
_atom_site_symmetry_multiplicity
_atom_site_calc_flag
_atom_site_refinement_flags
_atom_site_disorder_assembly
_atom_site_disorder_group
O1 O 0.34663(13) 0.53683(19) 1.07375(8) 0.0392(5) Uani 1 1 d . . .
O2 O 0.32931(13) 0.62820(19) 1.15375(8) 0.0399(5) Uani 1 1 d . . .
O3 O 0.19220(13) 0.56658(19) 1.16054(8) 0.0370(5) Uani 1 1 d . . .
N1 N 0.02307(17) 0.4728(3) 1.10888(11) 0.0406(7) Uani 1 1 d . . .
N2 N -0.10507(17) 0.3413(3) 1.07958(11) 0.0423(7) Uani 1 1 d . . .
C1 C 0.07075(18) 0.2901(3) 1.00114(12) 0.0317(7) Uani 1 1 d . . .
C2 C 0.00004(19) 0.2499(3) 1.00576(12) 0.0331(7) Uani 1 1 d . . .
C3 C -0.05787(19) 0.1511(3) 0.97337(12) 0.0346(7) Uani 1 1 d . . .
C4 C -0.04460(19) 0.0907(3) 0.93613(12) 0.0342(7) Uani 1 1 d . . .
C5 C 0.02591(18) 0.1301(3) 0.93059(12) 0.0333(7) Uani 1 1 d . . .
C6 C 0.08349(18) 0.2296(3) 0.96317(12) 0.0313(7) Uani 1 1 d . . .
C11 C 0.13106(18) 0.3884(3) 1.03573(12) 0.0327(7) Uani 1 1 d . . .
C12 C 0.20230(19) 0.4259(3) 1.03057(12) 0.0334(7) Uani 1 1 d . . .
C13 C 0.26846(19) 0.5075(3) 1.07101(13) 0.0348(7) Uani 1 1 d . . .
C14 C 0.26040(19) 0.5570(3) 1.11145(12) 0.0361(7) Uani 1 1 d . . .
C15 C 0.18877(19) 0.5259(3) 1.11511(12) 0.0345(7) Uani 1 1 d . . .
C16 C 0.1211(2) 0.4428(3) 1.07674(12) 0.0348(7) Uani 1 1 d . . .
C17 C 0.4202(2) 0.4536(3) 1.10853(15) 0.0458(8) Uani 1 1 d . . .
H17A H 0.4724 0.4767 1.1088 0.069 Uiso 1 1 calc R . .
H17B H 0.4023 0.3711 1.0946 0.069 Uiso 1 1 calc R . .
H17C H 0.4350 0.4575 1.1454 0.069 Uiso 1 1 calc R . .
C18 C 0.3500(2) 0.7410(3) 1.13747(15) 0.0460(8) Uani 1 1 d . . .
H18A H 0.3790 0.7973 1.1681 0.069 Uiso 1 1 calc R . .
H18B H 0.2948 0.7772 1.1073 0.069 Uiso 1 1 calc R . .
H18C H 0.3901 0.7240 1.1262 0.069 Uiso 1 1 calc R . .
C19 C 0.1574(2) 0.6899(3) 1.15459(15) 0.0456(8) Uani 1 1 d . . .
H19A H 0.1702 0.7175 1.1894 0.068 Uiso 1 1 calc R . .
H19B H 0.0928 0.6899 1.1275 0.068 Uiso 1 1 calc R . .
H19C H 0.1859 0.7443 1.1429 0.068 Uiso 1 1 calc R . .
C21 C -0.01495(19) 0.3125(3) 1.04305(12) 0.0352(7) Uani 1 1 d . . .
C22 C 0.04232(19) 0.4087(3) 1.07720(12) 0.0346(7) Uani 1 1 d . . .
C23 C -0.0493(2) 0.4349(3) 1.10748(14) 0.0433(8) Uani 1 1 d . . .
H23A H -0.0626 0.4801 1.1290 0.052 Uiso 1 1 calc R . .
C24 C -0.08803(19) 0.2797(3) 1.04658(12) 0.0369(8) Uani 1 1 d . . .
C31 C -0.13278(19) 0.1159(3) 0.97692(13) 0.0361(7) Uani 1 1 d . . .
C32 C -0.14820(19) 0.1781(3) 1.01325(13) 0.0375(8) Uani 1 1 d . . .
C33 C -0.2205(2) 0.1464(3) 1.01623(14) 0.0414(8) Uani 1 1 d . . .
H33A H -0.2293 0.1887 1.0404 0.050 Uiso 1 1 calc R . .
C34 C -0.2809(2) 0.0514(3) 0.98342(14) 0.0424(8) Uani 1 1 d . . .
C35 C -0.2643(2) -0.0098(3) 0.94833(14) 0.0412(8) Uani 1 1 d . . .
H35A H -0.3023 -0.0749 0.9274 0.049 Uiso 1 1 calc R . .
C36 C -0.19362(19) 0.0212(3) 0.94274(13) 0.0396(8) Uani 1 1 d . . .
C37 C -0.3657(2) 0.0230(3) 0.98317(15) 0.0452(8) Uani 1 1 d . . .
C38 C -0.3958(2) -0.1112(3) 0.96777(16) 0.0501(9) Uani 1 1 d . . .
H38A H -0.4090 -0.1280 0.9318 0.075 Uiso 1 1 calc R . .
H38B H -0.4493 -0.1251 0.9674 0.075 Uiso 1 1 calc R . .
H38C H -0.3480 -0.1647 0.9944 0.075 Uiso 1 1 calc R . .
C39 C -0.4421(2) 0.1095(3) 0.94028(18) 0.0577(10) Uani 1 1 d . . .
H39A H -0.4531 0.0953 0.9047 0.087 Uiso 1 1 calc R . .
H39B H -0.4241 0.1937 0.9510 0.087 Uiso 1 1 calc R . .
H39C H -0.4967 0.0932 0.9384 0.087 Uiso 1 1 calc R . .
C40 C -0.3485(3) 0.0475(4) 1.03977(17) 0.0608(11) Uani 1 1 d . . .
H40A H -0.2973 -0.0003 1.0674 0.091 Uiso 1 1 calc R . .
H40B H -0.4013 0.0246 1.0389 0.091 Uiso 1 1 calc R . .
H40C H -0.3360 0.1336 1.0485 0.091 Uiso 1 1 calc R . .
C41 C -0.10749(19) -0.0048(3) 0.90007(13) 0.0369(7) Uani 1 1 d . . .
C42 C -0.18263(19) -0.0366(3) 0.90173(13) 0.0385(8) Uani 1 1 d . . .
C43 C -0.2480(2) -0.1173(3) 0.86128(15) 0.0454(9) Uani 1 1 d . . .
H43A H -0.2978 -0.1379 0.8622 0.054 Uiso 1 1 calc R . .
C44 C -0.2421(2) -0.1679(3) 0.82003(14) 0.0433(8) Uani 1 1 d . . .
C45 C -0.1640(2) -0.1415(3) 0.82188(14) 0.0418(8) Uani 1 1 d . . .
H45A H -0.1565 -0.1784 0.7961 0.050 Uiso 1 1 calc R . .
C46 C -0.0963(2) -0.0613(3) 0.86102(13) 0.0375(7) Uani 1 1 d . . .
C47 C -0.3211(2) -0.2389(3) 0.77108(14) 0.0509(9) Uani 1 1 d . . .
C48 C -0.2893(3) -0.3255(4) 0.74376(16) 0.0609(10) Uani 1 1 d . . .
H48A H -0.2629 -0.2778 0.7287 0.091 Uiso 1 1 calc R . .
H48B H -0.3405 -0.3709 0.7147 0.091 Uiso 1 1 calc R . .
H48C H -0.2449 -0.3819 0.7708 0.091 Uiso 1 1 calc R . .
C49 C -0.3868(2) -0.1432(4) 0.72859(16) 0.0611(11) Uani 1 1 d . . .
H49A H -0.4095 -0.0915 0.7448 0.092 Uiso 1 1 calc R . .
H49B H -0.4367 -0.1847 0.6970 0.092 Uiso 1 1 calc R . .
H49C H -0.3555 -0.0934 0.7173 0.092 Uiso 1 1 calc R . .
C50 C -0.3729(2) -0.3170(4) 0.78877(16) 0.0614(11) Uani 1 1 d . . .
H50A H -0.3993 -0.2636 0.8022 0.092 Uiso 1 1 calc R . .
H50B H -0.3315 -0.3730 0.8175 0.092 Uiso 1 1 calc R . .
H50C H -0.4201 -0.3629 0.7576 0.092 Uiso 1 1 calc R . .
C51 C 0.03821(19) 0.0706(3) 0.89142(12) 0.0334(7) Uani 1 1 d . . .
C52 C -0.0183(2) -0.0292(3) 0.85918(12) 0.0370(7) Uani 1 1 d . . .
C53 C 0.0000(2) -0.0921(3) 0.82503(13) 0.0418(8) Uani 1 1 d . . .
H53A H -0.0348 -0.1610 0.8058 0.050 Uiso 1 1 calc R . .
C54 C 0.0680(2) -0.0559(3) 0.81867(12) 0.0412(8) Uani 1 1 d . A .
C55 C 0.1186(2) 0.0482(3) 0.84775(12) 0.0383(7) Uani 1 1 d . . .
H55A H 0.1631 0.0759 0.8430 0.046 Uiso 1 1 calc R . .
C56 C 0.10510(19) 0.1122(3) 0.88358(12) 0.0342(7) Uani 1 1 d . . .
C57 C 0.0870(2) -0.1248(3) 0.78073(13) 0.0521(9) Uani 1 1 d D . .
C58 C -0.0083(5) -0.1579(8) 0.7277(3) 0.072(3) Uani 0.559(8) 1 d PD A 1
H58A H -0.0445 -0.0844 0.7129 0.108 Uiso 0.559(8) 1 calc PR A 1
H58B H -0.0383 -0.2161 0.7370 0.108 Uiso 0.559(8) 1 calc PR A 1
H58C H -0.0007 -0.1935 0.7006 0.108 Uiso 0.559(8) 1 calc PR A 1
C59 C 0.1496(9) -0.2274(9) 0.8120(4) 0.092(4) Uani 0.559(8) 1 d PD A 1
H59A H 0.2068 -0.1950 0.8420 0.139 Uiso 0.559(8) 1 calc PR A 1
H59B H 0.1589 -0.2750 0.7880 0.139 Uiso 0.559(8) 1 calc PR A 1
H59C H 0.1238 -0.2789 0.8265 0.139 Uiso 0.559(8) 1 calc PR A 1
C60 C 0.1192(6) -0.0277(5) 0.7558(3) 0.0493(19) Uani 0.559(8) 1 d PD A 1
H60A H 0.1802 -0.0022 0.7837 0.074 Uiso 0.559(8) 1 calc PR A 1
H60B H 0.0796 0.0426 0.7431 0.074 Uiso 0.559(8) 1 calc PR A 1
H60C H 0.1177 -0.0639 0.7255 0.074 Uiso 0.559(8) 1 calc PR A 1
C58' C 0.0470(7) -0.2598(7) 0.7652(5) 0.069(4) Uani 0.441(8) 1 d PD A 2
H58D H 0.0665 -0.3048 0.7983 0.104 Uiso 0.441(8) 1 calc PR A 2
H58E H 0.0683 -0.3007 0.7455 0.104 Uiso 0.441(8) 1 calc PR A 2
H58F H -0.0182 -0.2560 0.7423 0.104 Uiso 0.441(8) 1 calc PR A 2
C59' C 0.1918(4) -0.1564(8) 0.8107(3) 0.044(2) Uani 0.441(8) 1 d PD A 2
H59D H 0.2248 -0.0824 0.8150 0.066 Uiso 0.441(8) 1 calc PR A 2
H59E H 0.1991 -0.2149 0.7890 0.066 Uiso 0.441(8) 1 calc PR A 2
H59F H 0.2148 -0.1911 0.8464 0.066 Uiso 0.441(8) 1 calc PR A 2
C60' C 0.0506(8) -0.0617(10) 0.7268(4) 0.068(3) Uani 0.441(8) 1 d PDU A 2
H60D H 0.0883 0.0080 0.7325 0.101 Uiso 0.441(8) 1 calc PR A 2
H60E H -0.0103 -0.0341 0.7117 0.101 Uiso 0.441(8) 1 calc PR A 2
H60F H 0.0505 -0.1183 0.7016 0.101 Uiso 0.441(8) 1 calc PR A 2
C61 C 0.15050(19) 0.2752(3) 0.95461(12) 0.0326(7) Uani 1 1 d . . .
C62 C 0.15772(18) 0.2228(3) 0.91290(12) 0.0318(7) Uani 1 1 d . . .
C63 C 0.2134(2) 0.2797(3) 0.90012(13) 0.0351(7) Uani 1 1 d . . .
H63A H 0.2178 0.2454 0.8726 0.042 Uiso 1 1 calc R . .
C64 C 0.26291(19) 0.3856(3) 0.92676(12) 0.0337(7) Uani 1 1 d . . .
C65 C 0.25944(19) 0.4316(3) 0.96938(13) 0.0346(7) Uani 1 1 d . . .
H65A H 0.2933 0.5015 0.9880 0.042 Uiso 1 1 calc R . .
C66 C 0.20666(18) 0.3768(3) 0.98569(12) 0.0321(7) Uani 1 1 d . . .
C67 C 0.3191(2) 0.4465(3) 0.90804(14) 0.0412(8) Uani 1 1 d . . .
C68 C 0.2570(3) 0.4767(3) 0.84617(15) 0.0536(9) Uani 1 1 d . . .
H68A H 0.2327 0.4016 0.8255 0.080 Uiso 1 1 calc R . .
H68B H 0.2914 0.5189 0.8349 0.080 Uiso 1 1 calc R . .
H68C H 0.2080 0.5285 0.8394 0.080 Uiso 1 1 calc R . .
C69 C 0.3933(2) 0.3556(3) 0.91793(17) 0.0539(9) Uani 1 1 d . . .
H69A H 0.3654 0.2805 0.8981 0.081 Uiso 1 1 calc R . .
H69B H 0.4333 0.3381 0.9567 0.081 Uiso 1 1 calc R . .
H69C H 0.4274 0.3915 0.9051 0.081 Uiso 1 1 calc R . .
C70 C 0.3640(3) 0.5663(3) 0.93965(18) 0.0594(11) Uani 1 1 d . . .
H70A H 0.3180 0.6234 0.9335 0.089 Uiso 1 1 calc R . .
H70B H 0.3983 0.6018 0.9268 0.089 Uiso 1 1 calc R . .
H70C H 0.4040 0.5488 0.9784 0.089 Uiso 1 1 calc R . .

loop_
_atom_site_aniso_label
_atom_site_aniso_U_11
_atom_site_aniso_U_22
_atom_site_aniso_U_33
_atom_site_aniso_U_23
_atom_site_aniso_U_13
_atom_site_aniso_U_12
O1 0.0259(11) 0.0493(13) 0.0402(12) 0.0048(10) 0.0174(10) -0.0051(9)
O2 0.0314(11) 0.0455(13) 0.0347(12) 0.0003(10) 0.0137(10) -0.0072(9)
O3 0.0305(11) 0.0436(12) 0.0323(12) 0.0037(9) 0.0149(10) 0.0023(9)
N1 0.0297(14) 0.0576(17) 0.0344(15) 0.0063(13) 0.0180(13) 0.0018(12)
N2 0.0306(14) 0.0591(18) 0.0390(16) 0.0138(13) 0.0208(13) 0.0070(13)
C1 0.0192(14) 0.0414(17) 0.0288(16) 0.0117(13) 0.0102(13) 0.0032(12)
C2 0.0192(15) 0.0440(18) 0.0300(17) 0.0140(14) 0.0102(14) 0.0061(13)
C3 0.0217(15) 0.0393(17) 0.0329(17) 0.0150(14) 0.0094(14) 0.0032(13)
C4 0.0209(15) 0.0386(17) 0.0341(17) 0.0145(14) 0.0102(14) 0.0048(12)
C5 0.0183(14) 0.0395(17) 0.0333(17) 0.0125(14) 0.0093(14) 0.0025(12)
C6 0.0179(14) 0.0359(16) 0.0311(17) 0.0107(13) 0.0084(13) 0.0026(12)
C11 0.0198(15) 0.0396(17) 0.0307(17) 0.0104(13) 0.0094(14) 0.0016(12)
C12 0.0235(15) 0.0376(17) 0.0340(17) 0.0106(13) 0.0131(14) 0.0049(12)
C13 0.0231(15) 0.0385(17) 0.0386(18) 0.0071(14) 0.0148(15) -0.0011(13)
C14 0.0242(16) 0.0412(17) 0.0328(17) 0.0074(14) 0.0100(14) 0.0022(13)
C15 0.0258(16) 0.0417(17) 0.0303(17) 0.0077(13) 0.0123(14) 0.0032(13)
C16 0.0251(16) 0.0440(18) 0.0313(17) 0.0116(14) 0.0136(14) 0.0065(13)
C17 0.0253(16) 0.050(2) 0.057(2) 0.0064(16) 0.0204(16) -0.0010(14)
C18 0.0348(18) 0.0436(19) 0.047(2) 0.0101(15) 0.0154(16) -0.0035(14)
C19 0.0391(18) 0.0460(19) 0.051(2) 0.0108(16) 0.0254(17) 0.0093(15)
C21 0.0216(15) 0.0468(18) 0.0306(17) 0.0149(14) 0.0106(14) 0.0051(13)
C22 0.0244(16) 0.0468(18) 0.0299(17) 0.0140(14) 0.0138(14) 0.0049(13)
C23 0.0299(17) 0.061(2) 0.0369(19) 0.0076(16) 0.0177(16) 0.0026(16)
C24 0.0239(16) 0.0510(19) 0.0315(17) 0.0200(14) 0.0131(14) 0.0087(14)
C31 0.0195(15) 0.0424(18) 0.0379(18) 0.0174(14) 0.0111(14) 0.0061(13)
C32 0.0196(15) 0.0485(19) 0.0364(18) 0.0171(15) 0.0111(14) 0.0011(13)
C33 0.0257(16) 0.050(2) 0.046(2) 0.0156(16) 0.0190(15) 0.0048(14)
C34 0.0250(16) 0.0494(19) 0.050(2) 0.0223(16) 0.0199(16) 0.0061(14)
C35 0.0237(16) 0.0411(18) 0.052(2) 0.0139(15) 0.0171(16) -0.0001(13)
C36 0.0213(15) 0.0437(18) 0.0443(19) 0.0183(15) 0.0129(15) 0.0031(13)
C37 0.0263(16) 0.051(2) 0.058(2) 0.0164(16) 0.0238(17) 0.0006(14)
C38 0.0323(17) 0.050(2) 0.069(2) 0.0232(18) 0.0287(18) 0.0052(15)
C39 0.0336(18) 0.057(2) 0.089(3) 0.028(2) 0.039(2) 0.0101(16)
C40 0.040(2) 0.081(3) 0.074(3) 0.011(2) 0.040(2) -0.0071(19)
C41 0.0241(16) 0.0380(17) 0.0367(18) 0.0138(14) 0.0100(15) 0.0010(13)
C42 0.0217(15) 0.0404(17) 0.0424(19) 0.0140(15) 0.0114(15) -0.0003(13)
C43 0.0272(17) 0.0458(19) 0.055(2) 0.0199(17) 0.0185(17) -0.0001(14)
C44 0.0296(17) 0.0440(19) 0.043(2) 0.0141(15) 0.0128(16) -0.0061(14)
C45 0.0311(17) 0.0414(18) 0.0414(19) 0.0060(15) 0.0135(15) -0.0045(14)
C46 0.0228(15) 0.0407(18) 0.0359(18) 0.0114(14) 0.0087(15) -0.0007(13)
C47 0.0303(17) 0.055(2) 0.043(2) 0.0154(17) 0.0056(16) -0.0117(15)
C48 0.048(2) 0.059(2) 0.053(2) -0.0019(19) 0.0152(19) -0.0240(18)
C49 0.0357(19) 0.066(2) 0.052(2) 0.0215(19) 0.0070(18) -0.0104(17)
C50 0.0328(18) 0.061(2) 0.061(2) 0.0221(19) 0.0091(18) -0.0124(16)
C51 0.0244(15) 0.0378(17) 0.0311(17) 0.0084(13) 0.0114(14) 0.0011(12)
C52 0.0265(16) 0.0401(17) 0.0329(17) 0.0106(14) 0.0100(14) -0.0005(13)
C53 0.0318(17) 0.0483(19) 0.0329(18) 0.0007(15) 0.0108(15) -0.0090(14)
C54 0.0354(18) 0.052(2) 0.0263(17) -0.0004(14) 0.0115(15) -0.0091(15)
C55 0.0283(16) 0.0513(19) 0.0302(17) 0.0045(14) 0.0133(14) -0.0050(14)
C56 0.0245(15) 0.0411(17) 0.0295(17) 0.0089(14) 0.0107(14) 0.0009(13)
C57 0.051(2) 0.065(2) 0.039(2) -0.0140(17) 0.0251(18) -0.0217(18)
C58 0.082(6) 0.083(6) 0.052(5) -0.028(4) 0.039(4) -0.041(5)
C59 0.166(12) 0.061(6) 0.083(6) 0.017(5) 0.090(8) 0.038(7)
C60 0.062(5) 0.052(4) 0.040(4) -0.011(3) 0.032(4) -0.010(3)
C58' 0.061(6) 0.075(7) 0.088(8) -0.047(6) 0.051(6) -0.027(5)
C59' 0.040(4) 0.038(5) 0.043(5) -0.011(4) 0.017(4) -0.001(3)
C60' 0.074(7) 0.083(6) 0.046(5) 0.018(4) 0.034(5) 0.023(5)
C61 0.0217(15) 0.0389(17) 0.0324(17) 0.0137(13) 0.0124(14) 0.0059(12)
C62 0.0208(15) 0.0363(17) 0.0326(17) 0.0086(13) 0.0117(14) 0.0030(12)
C63 0.0293(16) 0.0365(17) 0.0402(18) 0.0041(14) 0.0201(15) 0.0024(13)
C64 0.0271(15) 0.0361(17) 0.0379(18) 0.0065(14) 0.0184(15) 0.0024(13)
C65 0.0235(15) 0.0378(17) 0.0402(18) 0.0027(14) 0.0166(15) -0.0007(12)
C66 0.0226(15) 0.0357(16) 0.0340(17) 0.0087(13) 0.0137(14) 0.0027(12)
C67 0.0425(18) 0.0393(17) 0.054(2) 0.0011(15) 0.0350(18) -0.0052(14)
C68 0.071(2) 0.045(2) 0.064(2) 0.0089(17) 0.050(2) -0.0023(17)
C69 0.045(2) 0.053(2) 0.078(3) -0.0039(19) 0.044(2) -0.0070(16)
C70 0.075(3) 0.047(2) 0.086(3) -0.0121(19) 0.064(3) -0.0248(19)

loop_
_atom_type_symbol
_atom_type_description
_atom_type_scat_dispersion_real
_atom_type_scat_dispersion_imag
_atom_type_scat_source
C C 0.0181 0.0091 'International Tables Vol C Tables 4.2.6.8 and 6.1.1.4'
H H 0.0000 0.0000 'International Tables Vol C Tables 4.2.6.8 and 6.1.1.4'
Cl Cl 0.3639 0.7018 'International Tables Vol C Tables 4.2.6.8 and 6.1.1.4'
Fe Fe -1.1336 3.1974 'International Tables Vol C Tables 4.2.6.8 and 6.1.1.4'
N N 0.0311 0.0180 'International Tables Vol C Tables 4.2.6.8 and 6.1.1.4'
O O 0.0492 0.0322 'International Tables Vol C Tables 4.2.6.8 and 6.1.1.4'

loop_
_geom_angle_atom_site_label_1
_geom_angle_atom_site_label_2
_geom_angle_atom_site_label_3
_geom_angle
C13 O1 C17 112.4(2)
C14 O2 C18 116.1(2)
C15 O3 C19 113.6(2)
C23 N1 C22 116.0(3)
C23 N2 C24 115.3(3)
C2 C1 C6 118.7(3)
C2 C1 C11 120.7(3)
C6 C1 C11 120.5(3)
C1 C2 C3 121.4(3)
C1 C2 C21 119.2(3)
C3 C2 C21 119.3(3)
C4 C3 C2 119.7(3)
C4 C3 C31 120.1(3)
C2 C3 C31 120.2(3)
C3 C4 C5 119.9(3)
C3 C4 C41 120.0(3)
C5 C4 C41 120.0(3)
C4 C5 C6 120.0(3)
C4 C5 C51 120.0(3)
C6 C5 C51 120.0(3)
C1 C6 C5 120.3(3)
C1 C6 C61 119.7(3)
C5 C6 C61 119.9(3)
C12 C11 C16 120.8(3)
C12 C11 C1 119.4(3)
C16 C11 C1 119.7(2)
C13 C12 C11 117.5(3)
C13 C12 C66 122.7(3)
C11 C12 C66 119.8(3)
C14 C13 O1 116.7(3)
C14 C13 C12 121.4(3)
O1 C13 C12 121.8(3)
C13 C14 C15 121.4(3)
C13 C14 O2 121.1(3)
C15 C14 O2 117.1(3)
O3 C15 C14 117.5(3)
O3 C15 C16 121.9(2)
C14 C15 C16 120.2(3)
C15 C16 C11 118.4(3)
C15 C16 C22 123.1(3)
C11 C16 C22 118.6(3)
O1 C17 H17A 109.5
O1 C17 H17B 109.5
H17A C17 H17B 109.5
O1 C17 H17C 109.5
H17A C17 H17C 109.5
H17B C17 H17C 109.5
O2 C18 H18A 109.5
O2 C18 H18B 109.5
H18A C18 H18B 109.5
O2 C18 H18C 109.5
H18A C18 H18C 109.5
H18B C18 H18C 109.5
O3 C19 H19A 109.5
O3 C19 H19B 109.5
H19A C19 H19B 109.5
O3 C19 H19C 109.5
H19A C19 H19C 109.5
H19B C19 H19C 109.5
C22 C21 C24 117.6(3)
C22 C21 C2 121.4(3)
C24 C21 C2 121.0(3)
N1 C22 C21 120.5(3)
N1 C22 C16 119.8(3)
C21 C22 C16 119.7(3)
N2 C23 N1 128.9(3)
N2 C23 H23A 115.5
N1 C23 H23A 115.5
N2 C24 C21 121.5(3)
N2 C24 C32 118.5(3)
C21 C24 C32 120.0(3)
C32 C31 C36 118.8(3)
C32 C31 C3 120.6(3)
C36 C31 C3 120.5(3)
C33 C32 C31 120.9(3)
C33 C32 C24 120.2(3)
C31 C32 C24 118.8(3)
C32 C33 C34 121.3(3)
C32 C33 H33A 119.3
C34 C33 H33A 119.3
C35 C34 C33 117.1(3)
C35 C34 C37 121.4(3)
C33 C34 C37 121.4(3)
C34 C35 C36 123.7(3)
C34 C35 H35A 118.2
C36 C35 H35A 118.2
C35 C36 C31 118.1(3)
C35 C36 C42 122.7(3)
C31 C36 C42 119.2(3)
C38 C37 C40 107.9(3)
C38 C37 C34 111.8(3)
C40 C37 C34 111.4(3)
C38 C37 C39 109.7(3)
C40 C37 C39 108.8(3)
C34 C37 C39 107.1(2)
C37 C38 H38A 109.5
C37 C38 H38B 109.5
H38A C38 H38B 109.5
C37 C38 H38C 109.5
H38A C38 H38C 109.5
H38B C38 H38C 109.5
C37 C39 H39A 109.5
C37 C39 H39B 109.5
H39A C39 H39B 109.5
C37 C39 H39C 109.5
H39A C39 H39C 109.5
H39B C39 H39C 109.5
C37 C40 H40A 109.5
C37 C40 H40B 109.5
H40A C40 H40B 109.5
C37 C40 H40C 109.5
H40A C40 H40C 109.5
H40B C40 H40C 109.5
C46 C41 C42 119.7(3)
C46 C41 C4 119.8(3)
C42 C41 C4 120.4(3)
C43 C42 C41 118.3(3)
C43 C42 C36 121.9(3)
C41 C42 C36 119.7(3)
C44 C43 C42 123.3(3)
C44 C43 H43A 118.4
C42 C43 H43A 118.4
C43 C44 C45 116.9(3)
C43 C44 C47 122.3(3)
C45 C44 C47 120.5(3)
C44 C45 C46 122.6(3)
C44 C45 H45A 118.7
C46 C45 H45A 118.7
C45 C46 C41 118.9(3)
C45 C46 C52 120.9(3)
C41 C46 C52 120.1(3)
C48 C47 C44 112.5(3)
C48 C47 C49 109.1(3)
C44 C47 C49 107.3(3)
C48 C47 C50 107.9(3)
C44 C47 C50 111.5(3)
C49 C47 C50 108.5(3)
C47 C48 H48A 109.5
C47 C48 H48B 109.5
H48A C48 H48B 109.5
C47 C48 H48C 109.5
H48A C48 H48C 109.5
H48B C48 H48C 109.5
C47 C49 H49A 109.5
C47 C49 H49B 109.5
H49A C49 H49B 109.5
C47 C49 H49C 109.5
H49A C49 H49C 109.5
H49B C49 H49C 109.5
C47 C50 H50A 109.5
C47 C50 H50B 109.5
H50A C50 H50B 109.5
C47 C50 H50C 109.5
H50A C50 H50C 109.5
H50B C50 H50C 109.5
C56 C51 C52 118.9(3)
C56 C51 C5 120.8(3)
C52 C51 C5 120.3(3)
C53 C52 C51 119.1(3)
C53 C52 C46 121.6(3)
C51 C52 C46 119.3(3)
C54 C53 C52 122.4(3)
C54 C53 H53A 118.8
C52 C53 H53A 118.8
C53 C54 C55 117.4(3)
C53 C54 C57 122.1(3)
C55 C54 C57 120.5(3)
C56 C55 C54 122.6(3)
C56 C55 H55A 118.7
C54 C55 H55A 118.7
C55 C56 C51 119.2(3)
C55 C56 C62 121.7(3)
C51 C56 C62 119.1(3)
C59 C57 C60' 136.8(5)
C59 C57 C54 108.4(4)
C60' C57 C54 113.9(5)
C59 C57 C60 116.9(6)
C60' C57 C60 41.5(5)
C54 C57 C60 107.6(3)
C59 C57 C58 117.4(7)
C60' C57 C58 58.3(6)
C54 C57 C58 105.8(4)
C60 C57 C58 99.7(4)
C59 C57 C58' 62.5(7)
C60' C57 C58' 105.3(7)
C54 C57 C58' 114.4(4)
C60 C57 C58' 135.6(5)
C58 C57 C58' 56.0(5)
C59 C57 C59' 41.6(5)
C60' C57 C59' 110.9(6)
C54 C57 C59' 112.2(4)
C60 C57 C59' 77.1(5)
C58 C57 C59' 141.0(5)
C58' C57 C59' 99.1(5)
C57 C58 H58A 109.5
C57 C58 H58B 109.5
C57 C58 H58C 109.5
C57 C59 H59A 109.5
C57 C59 H59B 109.5
C57 C59 H59C 109.5
C57 C60 H60A 109.5
C57 C60 H60B 109.5
C57 C60 H60C 109.5
C57 C58' H58D 109.5
C57 C58' H58E 109.5
H58D C58' H58E 109.5
C57 C58' H58F 109.5
H58D C58' H58F 109.5
H58E C58' H58F 109.5
C57 C59' H59D 109.5
C57 C59' H59E 109.5
H59D C59' H59E 109.5
C57 C59' H59F 109.5
H59D C59' H59F 109.5
H59E C59' H59F 109.5
C57 C60' H60D 109.5
C57 C60' H60E 109.5
H60D C60' H60E 109.5
C57 C60' H60F 109.5
H60D C60' H60F 109.5
H60E C60' H60F 109.5
C62 C61 C66 119.3(3)
C62 C61 C6 120.1(3)
C66 C61 C6 120.5(3)
C63 C62 C61 118.9(3)
C63 C62 C56 121.5(3)
C61 C62 C56 119.6(2)
C62 C63 C64 122.6(3)
C62 C63 H63A 118.7
C64 C63 H63A 118.7
C65 C64 C63 118.0(3)
C65 C64 C67 122.7(3)
C63 C64 C67 119.3(3)
C64 C65 C66 122.5(3)
C64 C65 H65A 118.7
C66 C65 H65A 118.7
C65 C66 C61 118.3(3)
C65 C66 C12 122.6(3)
C61 C66 C12 118.9(2)
C70 C67 C64 111.8(3)
C70 C67 C68 108.4(3)
C64 C67 C68 109.5(3)
C70 C67 C69 109.2(3)
C64 C67 C69 108.7(3)
C68 C67 C69 109.2(3)
C67 C68 H68A 109.5
C67 C68 H68B 109.5
H68A C68 H68B 109.5
C67 C68 H68C 109.5
H68A C68 H68C 109.5
H68B C68 H68C 109.5
C67 C69 H69A 109.5
C67 C69 H69B 109.5
H69A C69 H69B 109.5
C67 C69 H69C 109.5
H69A C69 H69C 109.5
H69B C69 H69C 109.5
C67 C70 H70A 109.5
C67 C70 H70B 109.5
H70A C70 H70B 109.5
C67 C70 H70C 109.5
H70A C70 H70C 109.5
H70B C70 H70C 109.5

loop_
_geom_bond_atom_site_label_1
_geom_bond_atom_site_label_2
_geom_bond_distance
O1 C13 1.386(3)
O1 C17 1.436(4)
O2 C14 1.386(4)
O2 C18 1.435(4)
O3 C15 1.372(4)
O3 C19 1.442(4)
N1 C23 1.332(4)
N1 C22 1.351(4)
N2 C23 1.329(4)
N2 C24 1.345(4)
C1 C2 1.411(4)
C1 C6 1.418(4)
C1 C11 1.445(4)
C2 C3 1.416(4)
C2 C21 1.435(4)
C3 C4 1.404(4)
C3 C31 1.448(4)
C4 C5 1.421(4)
C4 C41 1.452(4)
C5 C6 1.421(4)
C5 C51 1.439(4)
C6 C61 1.440(4)
C11 C12 1.421(4)
C11 C16 1.438(4)
C12 C13 1.414(4)
C12 C66 1.463(4)
C13 C14 1.382(4)
C14 C15 1.382(4)
C15 C16 1.414(4)
C16 C22 1.460(4)
C17 H17A 0.9600
C17 H17B 0.9600
C17 H17C 0.9600
C18 H18A 0.9600
C18 H18B 0.9600
C18 H18C 0.9600
C19 H19A 0.9600
C19 H19B 0.9600
C19 H19C 0.9600
C21 C22 1.406(4)
C21 C24 1.410(4)
C23 H23A 0.9300
C24 C32 1.460(5)
C31 C32 1.414(5)
C31 C36 1.417(5)
C32 C33 1.383(4)
C33 C34 1.405(5)
C33 H33A 0.9300
C34 C35 1.390(5)
C34 C37 1.539(4)
C35 C36 1.400(4)
C35 H35A 0.9300
C36 C42 1.465(5)
C37 C38 1.528(5)
C37 C40 1.532(5)
C37 C39 1.542(5)
C38 H38A 0.9600
C38 H38B 0.9600
C38 H38C 0.9600
C39 H39A 0.9600
C39 H39B 0.9600
C39 H39C 0.9600
C40 H40A 0.9600
C40 H40B 0.9600
C40 H40C 0.9600
C41 C46 1.409(5)
C41 C42 1.410(4)
C42 C43 1.403(5)
C43 C44 1.386(5)
C43 H43A 0.9300
C44 C45 1.392(4)
C44 C47 1.533(5)
C45 C46 1.401(5)
C45 H45A 0.9300
C46 C52 1.464(4)
C47 C48 1.535(6)
C47 C49 1.534(5)
C47 C50 1.543(5)
C48 H48A 0.9600
C48 H48B 0.9600
C48 H48C 0.9600
C49 H49A 0.9600
C49 H49B 0.9600
C49 H49C 0.9600
C50 H50A 0.9600
C50 H50B 0.9600
C50 H50C 0.9600
C51 C56 1.410(4)
C51 C52 1.415(4)
C52 C53 1.395(5)
C53 C54 1.383(4)
C53 H53A 0.9300
C54 C55 1.394(4)
C54 C57 1.530(5)
C55 C56 1.389(4)
C55 H55A 0.9300
C56 C62 1.465(4)
C57 C59 1.471(6)
C57 C60' 1.493(7)
C57 C60 1.563(6)
C57 C58 1.566(6)
C57 C58' 1.579(7)
C57 C59' 1.588(6)
C58 H58A 0.9600
C58 H58B 0.9600
C58 H58C 0.9600
C59 H59A 0.9600
C59 H59B 0.9600
C59 H59C 0.9600
C60 H60A 0.9600
C60 H60B 0.9600
C60 H60C 0.9600
C58' H58D 0.9600
C58' H58E 0.9600
C58' H58F 0.9600
C59' H59D 0.9600
C59' H59E 0.9600
C59' H59F 0.9600
C60' H60D 0.9600
C60' H60E 0.9600
C60' H60F 0.9600
C61 C62 1.420(4)
C61 C66 1.419(4)
C62 C63 1.388(4)
C63 C64 1.389(4)
C63 H63A 0.9300
C64 C65 1.380(4)
C64 C67 1.538(4)
C65 C66 1.406(4)
C65 H65A 0.9300
C67 C70 1.532(5)
C67 C68 1.535(5)
C67 C69 1.540(5)
C68 H68A 0.9600
C68 H68B 0.9600
C68 H68C 0.9600
C69 H69A 0.9600
C69 H69B 0.9600
C69 H69C 0.9600
C70 H70A 0.9600
C70 H70B 0.9600
C70 H70C 0.9600

loop_
_geom_torsion_atom_site_label_1
_geom_torsion_atom_site_label_2
_geom_torsion_atom_site_label_3
_geom_torsion_atom_site_label_4
_geom_torsion
C6 C1 C2 C3 -0.1(4)
C11 C1 C2 C3 -178.0(3)
C6 C1 C2 C21 -178.4(2)
C11 C1 C2 C21 3.6(4)
C1 C2 C3 C4 0.6(4)
C21 C2 C3 C4 178.9(2)
C1 C2 C3 C31 -176.8(3)
C21 C2 C3 C31 1.5(4)
C2 C3 C4 C5 -0.9(4)
C31 C3 C4 C5 176.5(2)
C2 C3 C4 C41 -175.8(2)
C31 C3 C4 C41 1.7(4)
C3 C4 C5 C6 0.7(4)
C41 C4 C5 C6 175.6(3)
C3 C4 C5 C51 -178.3(2)
C41 C4 C5 C51 -3.5(4)
C2 C1 C6 C5 -0.1(4)
C11 C1 C6 C5 177.8(2)
C2 C1 C6 C61 175.1(2)
C11 C1 C6 C61 -6.9(4)
C4 C5 C6 C1 -0.2(4)
C51 C5 C6 C1 178.9(2)
C4 C5 C6 C61 -175.4(2)
C51 C5 C6 C61 3.6(4)
C2 C1 C11 C12 179.3(3)
C6 C1 C11 C12 1.4(4)
C2 C1 C11 C16 2.3(4)
C6 C1 C11 C16 -175.6(2)
C16 C11 C12 C13 7.1(4)
C1 C11 C12 C13 -169.8(3)
C16 C11 C12 C66 -174.9(2)
C1 C11 C12 C66 8.1(4)
C17 O1 C13 C14 87.2(3)
C17 O1 C13 C12 -89.8(3)
C11 C12 C13 C14 -5.2(4)
C66 C12 C13 C14 176.9(3)
C11 C12 C13 O1 171.6(2)
C66 C12 C13 O1 -6.4(4)
O1 C13 C14 C15 -174.9(3)
C12 C13 C14 C15 2.1(4)
O1 C13 C14 O2 -2.6(4)
C12 C13 C14 O2 174.3(3)
C18 O2 C14 C13 62.7(4)
C18 O2 C14 C15 -124.8(3)
C19 O3 C15 C14 85.3(3)
C19 O3 C15 C16 -102.5(3)
C13 C14 C15 O3 171.7(3)
O2 C14 C15 O3 -0.8(4)
C13 C14 C15 C16 -0.7(4)
O2 C14 C15 C16 -173.2(2)
O3 C15 C16 C11 -169.5(2)
C14 C15 C16 C11 2.5(4)
O3 C15 C16 C22 9.8(4)
C14 C15 C16 C22 -178.1(3)
C12 C11 C16 C15 -5.8(4)
C1 C11 C16 C15 171.1(3)
C12 C11 C16 C22 174.8(3)
C1 C11 C16 C22 -8.3(4)
C1 C2 C21 C22 -3.5(4)
C3 C2 C21 C22 178.2(3)
C1 C2 C21 C24 176.4(3)
C3 C2 C21 C24 -2.0(4)
C23 N1 C22 C21 3.2(4)
C23 N1 C22 C16 -179.2(3)
C24 C21 C22 N1 -4.9(4)
C2 C21 C22 N1 174.9(3)
C24 C21 C22 C16 177.5(2)
C2 C21 C22 C16 -2.7(4)
C15 C16 C22 N1 11.6(4)
C11 C16 C22 N1 -169.1(3)
C15 C16 C22 C21 -170.8(3)
C11 C16 C22 C21 8.5(4)
C24 N2 C23 N1 -2.9(5)
C22 N1 C23 N2 0.9(5)
C23 N2 C24 C21 0.8(4)
C23 N2 C24 C32 -178.1(3)
C22 C21 C24 N2 2.8(4)
C2 C21 C24 N2 -177.0(3)
C22 C21 C24 C32 -178.3(2)
C2 C21 C24 C32 1.9(4)
C4 C3 C31 C32 -178.4(3)
C2 C3 C31 C32 -1.0(4)
C4 C3 C31 C36 -0.5(4)
C2 C3 C31 C36 177.0(3)
C36 C31 C32 C33 1.0(4)
C3 C31 C32 C33 178.9(3)
C36 C31 C32 C24 -177.1(3)
C3 C31 C32 C24 0.9(4)
N2 C24 C32 C33 -0.5(4)
C21 C24 C32 C33 -179.4(3)
N2 C24 C32 C31 177.6(2)
C21 C24 C32 C31 -1.3(4)
C31 C32 C33 C34 0.1(5)
C24 C32 C33 C34 178.1(3)
C32 C33 C34 C35 0.6(4)
C32 C33 C34 C37 -174.9(3)
C33 C34 C35 C36 -2.4(5)
C37 C34 C35 C36 173.1(3)
C34 C35 C36 C31 3.5(4)
C34 C35 C36 C42 -174.0(3)
C32 C31 C36 C35 -2.6(4)
C3 C31 C36 C35 179.4(3)
C32 C31 C36 C42 174.9(3)
C3 C31 C36 C42 -3.1(4)
C35 C34 C37 C38 30.8(4)
C33 C34 C37 C38 -153.9(3)
C35 C34 C37 C40 151.7(3)
C33 C34 C37 C40 -33.0(4)
C35 C34 C37 C39 -89.4(4)
C33 C34 C37 C39 85.9(4)
C3 C4 C41 C46 177.1(3)
C5 C4 C41 C46 2.3(4)
C3 C4 C41 C42 0.7(4)
C5 C4 C41 C42 -174.1(3)
C46 C41 C42 C43 -4.7(4)
C4 C41 C42 C43 171.7(3)
C46 C41 C42 C36 179.3(3)
C4 C41 C42 C36 -4.3(4)
C35 C36 C42 C43 7.1(5)
C31 C36 C42 C43 -170.3(3)
C35 C36 C42 C41 -177.2(3)
C31 C36 C42 C41 5.4(4)
C41 C42 C43 C44 0.4(5)
C36 C42 C43 C44 176.2(3)
C42 C43 C44 C45 3.9(5)
C42 C43 C44 C47 -170.0(3)
C43 C44 C45 C46 -4.1(5)
C47 C44 C45 C46 170.0(3)
C44 C45 C46 C41 -0.1(5)
C44 C45 C46 C52 -175.7(3)
C42 C41 C46 C45 4.6(4)
C4 C41 C46 C45 -171.8(3)
C42 C41 C46 C52 -179.8(3)
C4 C41 C46 C52 3.8(4)
C43 C44 C47 C48 -158.4(3)
C45 C44 C47 C48 27.9(4)
C43 C44 C47 C49 81.7(4)
C45 C44 C47 C49 -92.1(4)
C43 C44 C47 C50 -37.0(4)
C45 C44 C47 C50 149.3(3)
C4 C5 C51 C56 177.1(3)
C6 C5 C51 C56 -2.0(4)
C4 C5 C51 C52 -1.5(4)
C6 C5 C51 C52 179.4(3)
C56 C51 C52 C53 6.9(4)
C5 C51 C52 C53 -174.5(3)
C56 C51 C52 C46 -171.0(3)
C5 C51 C52 C46 7.6(4)
C45 C46 C52 C53 -11.1(4)
C41 C46 C52 C53 173.4(3)
C45 C46 C52 C51 166.7(3)
C41 C46 C52 C51 -8.8(4)
C51 C52 C53 C54 -4.2(5)
C46 C52 C53 C54 173.6(3)
C52 C53 C54 C55 -0.4(5)
C52 C53 C54 C57 -179.5(3)
C53 C54 C55 C56 2.4(5)
C57 C54 C55 C56 -178.6(3)
C54 C55 C56 C51 0.4(5)
C54 C55 C56 C62 -178.7(3)
C52 C51 C56 C55 -5.1(4)
C5 C51 C56 C55 176.3(3)
C52 C51 C56 C62 174.1(3)
C5 C51 C56 C62 -4.5(4)
C53 C54 C57 C59 -86.1(7)
C55 C54 C57 C59 94.9(7)
C53 C54 C57 C60' 102.6(7)
C55 C54 C57 C60' -76.5(7)
C53 C54 C57 C60 146.6(4)
C55 C54 C57 C60 -32.4(5)
C53 C54 C57 C58 40.7(5)
C55 C54 C57 C58 -138.3(4)
C53 C54 C57 C58' -18.6(6)
C55 C54 C57 C58' 162.4(5)
C53 C54 C57 C59' -130.4(5)
C55 C54 C57 C59' 50.6(5)
C1 C6 C61 C62 -173.9(2)
C5 C6 C61 C62 1.4(4)
C1 C6 C61 C66 2.9(4)
C5 C6 C61 C66 178.2(2)
C66 C61 C62 C63 -6.0(4)
C6 C61 C62 C63 170.8(3)
C66 C61 C62 C56 175.3(2)
C6 C61 C62 C56 -7.9(4)
C55 C56 C62 C63 9.9(4)
C51 C56 C62 C63 -169.2(3)
C55 C56 C62 C61 -171.4(3)
C51 C56 C62 C61 9.4(4)
C61 C62 C63 C64 0.4(4)
C56 C62 C63 C64 179.0(3)
C62 C63 C64 C65 3.3(4)
C62 C63 C64 C67 -176.9(3)
C63 C64 C65 C66 -1.3(4)
C67 C64 C65 C66 178.8(3)
C64 C65 C66 C61 -4.2(4)
C64 C65 C66 C12 -179.5(3)
C62 C61 C66 C65 7.8(4)
C6 C61 C66 C65 -169.0(3)
C62 C61 C66 C12 -176.7(2)
C6 C61 C66 C12 6.5(4)
C13 C12 C66 C65 -18.9(4)
C11 C12 C66 C65 163.3(3)
C13 C12 C66 C61 165.8(3)
C11 C12 C66 C61 -12.1(4)
C65 C64 C67 C70 -3.8(4)
C63 C64 C67 C70 176.4(3)
C65 C64 C67 C68 -123.9(3)
C63 C64 C67 C68 56.3(4)
C65 C64 C67 C69 116.9(3)
C63 C64 C67 C69 -62.9(4)

loop_
_platon_squeeze_void_nr
_platon_squeeze_void_average_x
_platon_squeeze_void_average_y
_platon_squeeze_void_average_z
_platon_squeeze_void_volume
_platon_squeeze_void_count_electrons
_platon_squeeze_void_content
1 0.599 0.191 0.197 131 40 ' '
2 0.401 -0.192 0.803 131 40 ' '
3 0.599 0.308 0.697 131 40 ' '
4 0.401 0.691 0.303 131 40 ' '
